data_4114555
loop_
_publ_author_name
'Hong Yan'
'Alicia M. Beatty'
'Thomas P. Fehlner'

_publ_section_title
;
 Ruthenacarboranes from the Reaction of nido-1,2-(Cp*RuH)2B3H7with
 HC\\tbCCO2Me, Cp* = \h5-C5Me5. Hydrometalation, Alkyne Incorporation, and
 Functional Group Modification via Cooperative Metal-Boron Interactions
 within a Metallaborane Cluster Framework
;
_journal_name_full 'Journal of the American Chemical Society'
_journal_page_first 16367
_journal_page_last 16382
_journal_paper_doi 10.1021/ja038444t
_journal_volume 125
_journal_year 2003
_chemical_formula_sum 'C24 H43 B3 O2 Ru2'
_chemical_formula_weight 598.15
_chemical_name_systematic
; 
 ? 
;
_space_group_IT_number 2
_symmetry_cell_setting triclinic
_symmetry_space_group_name_Hall '-P 1'
_symmetry_space_group_name_H-M 'P -1'
_atom_sites_solution_hydrogens mixed
_atom_sites_solution_primary direct
_atom_sites_solution_secondary difmap
_audit_creation_method SHELXL-97
_cell_angle_alpha 97.8350(10)
_cell_angle_beta 93.9480(10)
_cell_angle_gamma 102.1810(10)
_cell_formula_units_Z 2
_cell_length_a 8.6927(5)
_cell_length_b 12.2929(7)
_cell_length_c 12.4232(7)
_cell_measurement_reflns_used 6366
_cell_measurement_temperature 100(2)
_cell_measurement_theta_max 35.49
_cell_measurement_theta_min 2.79
_cell_volume 1278.97(13)
_computing_cell_refinement 'Bruker SMART'
_computing_data_collection 'Bruker SMART'
_computing_data_reduction 'Bruker SHELXTL'
_computing_molecular_graphics 'Bruker SHELXTL'
_computing_publication_material 'Bruker SHELXTL'
_computing_structure_refinement 'SHELXL-97 (Sheldrick, 1997)'
_computing_structure_solution 'SHELXS-97 (Sheldrick, 1990)'
_diffrn_ambient_temperature 100(2)
_diffrn_measured_fraction_theta_full 0.995
_diffrn_measured_fraction_theta_max 0.995
_diffrn_measurement_device_type 'CCD area detector'
_diffrn_measurement_method 'phi and omega scans'
_diffrn_radiation_monochromator graphite
_diffrn_radiation_source 'fine-focus sealed tube'
_diffrn_radiation_type MoK\a
_diffrn_radiation_wavelength 0.71073
_diffrn_reflns_av_R_equivalents 0.0150
_diffrn_reflns_av_sigmaI/netI 0.0230
_diffrn_reflns_limit_h_max 12
_diffrn_reflns_limit_h_min -12
_diffrn_reflns_limit_k_max 17
_diffrn_reflns_limit_k_min -17
_diffrn_reflns_limit_l_max 17
_diffrn_reflns_limit_l_min -17
_diffrn_reflns_number 16076
_diffrn_reflns_theta_full 30.49
_diffrn_reflns_theta_max 30.49
_diffrn_reflns_theta_min 2.20
_exptl_absorpt_coefficient_mu 1.199
_exptl_absorpt_correction_type none
_exptl_crystal_colour orange
_exptl_crystal_density_diffrn 1.553
_exptl_crystal_description irregular
_exptl_crystal_F_000 612
_exptl_crystal_size_max 0.3
_exptl_crystal_size_mid 0.2
_exptl_crystal_size_min 0.2
_refine_diff_density_max 1.159
_refine_diff_density_min -0.583
_refine_diff_density_rms 0.080
_refine_ls_extinction_method none
_refine_ls_goodness_of_fit_ref 1.034
_refine_ls_hydrogen_treatment mixed
_refine_ls_matrix_type full
_refine_ls_number_parameters 293
_refine_ls_number_reflns 7780
_refine_ls_number_restraints 0
_refine_ls_restrained_S_all 1.034
_refine_ls_R_factor_all 0.0234
_refine_ls_R_factor_gt 0.0215
_refine_ls_shift/su_max 0.001
_refine_ls_shift/su_mean 0.000
_refine_ls_structure_factor_coef Fsqd
_refine_ls_weighting_details 'calc w=1/[\s^2^(Fo^2^)+(0.0273P)^2^+0.6953P] where P=(Fo^2^+2Fc^2^)/3'
_refine_ls_weighting_scheme calc
_refine_ls_wR_factor_gt 0.0542
_refine_ls_wR_factor_ref 0.0553
_reflns_number_gt 7260
_reflns_number_total 7780
_reflns_threshold_expression >2sigma(I)
_cod_data_source_file ja038444tsi20031103_015814_1.cif
_cod_data_source_block tf1002m
_cod_depositor_comments
;
The following automatic conversions were performed:

'_atom_sites_solution_hydrogens' value 'geom and difmap' was changed
to 'mixed'.

Automatic conversion script
Id: cif_fix_values 6452 2018-10-05 10:23:21Z andrius 
;
_cod_database_code 4114555

loop_
_symmetry_equiv_pos_as_xyz
'x, y, z'
'-x, -y, -z'

loop_
_atom_site_label
_atom_site_type_symbol
_atom_site_fract_x
_atom_site_fract_y
_atom_site_fract_z
_atom_site_U_iso_or_equiv
_atom_site_adp_type
_atom_site_occupancy
_atom_site_symmetry_multiplicity
_atom_site_calc_flag
_atom_site_refinement_flags
Ru1 Ru 0.476037(13) 0.256843(9) 0.141583(9) 0.01221(3) Uani 1 1 d .
O1 O 0.76162(14) 0.49068(10) 0.48171(10) 0.0231(2) Uani 1 1 d .
C1 C 0.62112(18) 0.42099(12) 0.12331(12) 0.0157(3) Uani 1 1 d .
B1 B 0.55558(19) 0.17615(14) 0.29474(13) 0.0143(3) Uani 1 1 d .
H3 H 0.6123 0.0874 0.2770 0.025(5) Uiso 1 1 d R
H2 H 0.6278 0.2302 0.2249 0.029(6) Uiso 1 1 d R
Ru2 Ru 0.303768(12) 0.128535(9) 0.289155(9) 0.01100(3) Uani 1 1 d .
H1 H 0.3277 0.2475 0.2354 0.036(6) Uiso 1 1 d R
O2 O 0.74627(13) 0.34313(9) 0.57227(9) 0.0186(2) Uani 1 1 d .
C2 C 0.60191(17) 0.34411(12) 0.02222(12) 0.0147(3) Uani 1 1 d .
B2 B 0.4665(2) 0.02592(14) 0.24879(14) 0.0161(3) Uani 1 1 d .
H5 H 0.4759 0.0025 0.1526 0.019(5) Uiso 1 1 d R
H4 H 0.4668 -0.0455 0.2869 0.023(5) Uiso 1 1 d R
C3 C 0.43464(17) 0.31191(12) -0.01404(12) 0.0151(3) Uani 1 1 d .
B3 B 0.3670(2) 0.06476(14) 0.12989(14) 0.0162(3) Uani 1 1 d .
H6 H 0.2837 0.0015 0.0724 0.023(5) Uiso 1 1 d R
H7 H 0.4622 0.1215 0.0785 0.021(5) Uiso 1 1 d R
C4 C 0.35261(17) 0.36643(12) 0.06480(12) 0.0154(3) Uani 1 1 d .
C5 C 0.46895(18) 0.43491(12) 0.15041(12) 0.0157(3) Uani 1 1 d .
C6 C 0.77582(19) 0.47814(14) 0.18844(14) 0.0222(3) Uani 1 1 d .
H6A H 0.8164 0.5505 0.1643 0.027 Uiso 1 1 calc R
H6B H 0.8521 0.4303 0.1774 0.027 Uiso 1 1 calc R
H6C H 0.7600 0.4910 0.2661 0.027 Uiso 1 1 calc R
C7 C 0.7315(2) 0.30879(15) -0.03784(14) 0.0226(3) Uani 1 1 d .
H7A H 0.7679 0.3628 -0.0869 0.027 Uiso 1 1 calc R
H7B H 0.6913 0.2337 -0.0806 0.027 Uiso 1 1 calc R
H7C H 0.8198 0.3068 0.0147 0.027 Uiso 1 1 calc R
C8 C 0.3596(2) 0.23645(14) -0.11784(13) 0.0221(3) Uani 1 1 d .
H8A H 0.3539 0.2818 -0.1765 0.027 Uiso 1 1 calc R
H8B H 0.2526 0.1971 -0.1071 0.027 Uiso 1 1 calc R
H8C H 0.4232 0.1812 -0.1377 0.027 Uiso 1 1 calc R
C9 C 0.17862(18) 0.36234(15) 0.05689(14) 0.0224(3) Uani 1 1 d .
H9A H 0.1564 0.4221 0.0176 0.027 Uiso 1 1 calc R
H9B H 0.1448 0.3733 0.1305 0.027 Uiso 1 1 calc R
H9C H 0.1209 0.2889 0.0174 0.027 Uiso 1 1 calc R
C10 C 0.4349(2) 0.51526(14) 0.24319(13) 0.0228(3) Uani 1 1 d .
H10A H 0.4411 0.5893 0.2206 0.027 Uiso 1 1 calc R
H10B H 0.5128 0.5221 0.3060 0.027 Uiso 1 1 calc R
H10C H 0.3285 0.4869 0.2635 0.027 Uiso 1 1 calc R
C11 C 0.51244(17) 0.21615(12) 0.40570(12) 0.0147(3) Uani 1 1 d .
H11 H 0.5202 0.1708 0.4630 0.016(5) Uiso 1 1 d R
C12 C 0.52690(17) 0.34081(12) 0.44615(12) 0.0162(3) Uani 1 1 d .
H12A H 0.5072 0.3781 0.3850 0.012(4) Uiso 1 1 d R
H12B H 0.4543 0.3532 0.5026 0.024(5) Uiso 1 1 d R
C13 C 0.68932(18) 0.40053(13) 0.49965(12) 0.0156(3) Uani 1 1 d .
C14 C 0.90151(18) 0.39626(14) 0.62688(14) 0.0208(3) Uani 1 1 d .
H14A H 0.9758 0.4157 0.5785 0.027(6) Uiso 1 1 d R
H14B H 0.9259 0.3446 0.6632 0.036(6) Uiso 1 1 d R
H14C H 0.8899 0.4621 0.6662 0.035(6) Uiso 1 1 d R
C21 C 0.10383(17) -0.01481(12) 0.28954(12) 0.0143(3) Uani 1 1 d .
C22 C 0.04149(16) 0.07510(12) 0.25285(12) 0.0141(2) Uani 1 1 d .
C23 C 0.07151(17) 0.16728(12) 0.34218(12) 0.0140(2) Uani 1 1 d .
C24 C 0.15239(17) 0.13516(12) 0.43202(12) 0.0144(3) Uani 1 1 d .
C25 C 0.17471(17) 0.02299(12) 0.40030(12) 0.0139(2) Uani 1 1 d .
C26 C 0.08620(19) -0.13059(13) 0.22604(13) 0.0187(3) Uani 1 1 d .
H26A H -0.0129 -0.1791 0.2401 0.022 Uiso 1 1 calc R
H26B H 0.1755 -0.1622 0.2488 0.022 Uiso 1 1 calc R
H26C H 0.0845 -0.1259 0.1479 0.022 Uiso 1 1 calc R
C27 C -0.05538(18) 0.06891(14) 0.14671(12) 0.0192(3) Uani 1 1 d .
H27A H -0.1677 0.0426 0.1555 0.023 Uiso 1 1 calc R
H27B H -0.0238 0.0163 0.0905 0.023 Uiso 1 1 calc R
H27C H -0.0380 0.1438 0.1247 0.023 Uiso 1 1 calc R
C28 C 0.01274(18) 0.27348(13) 0.34340(13) 0.0189(3) Uani 1 1 d .
H28A H -0.0919 0.2629 0.3704 0.023 Uiso 1 1 calc R
H28B H 0.0052 0.2919 0.2692 0.023 Uiso 1 1 calc R
H28C H 0.0865 0.3352 0.3914 0.023 Uiso 1 1 calc R
C29 C 0.19269(19) 0.20053(14) 0.54497(12) 0.0202(3) Uani 1 1 d .
H29A H 0.1011 0.1849 0.5868 0.024 Uiso 1 1 calc R
H29B H 0.2210 0.2812 0.5408 0.024 Uiso 1 1 calc R
H29C H 0.2824 0.1782 0.5812 0.024 Uiso 1 1 calc R
C30 C 0.24228(19) -0.04499(14) 0.47494(13) 0.0196(3) Uani 1 1 d .
H30A H 0.1583 -0.0832 0.5144 0.023 Uiso 1 1 calc R
H30B H 0.3252 0.0050 0.5274 0.023 Uiso 1 1 calc R
H30C H 0.2875 -0.1012 0.4319 0.023 Uiso 1 1 calc R

loop_
_atom_site_aniso_label
_atom_site_aniso_U_11
_atom_site_aniso_U_22
_atom_site_aniso_U_33
_atom_site_aniso_U_23
_atom_site_aniso_U_13
_atom_site_aniso_U_12
Ru1 0.01086(5) 0.01322(6) 0.01303(6) 0.00333(4) 0.00230(4) 0.00254(4)
O1 0.0209(6) 0.0199(5) 0.0263(6) 0.0063(5) -0.0004(5) -0.0013(4)
C1 0.0148(6) 0.0157(6) 0.0162(6) 0.0052(5) 0.0013(5) 0.0007(5)
B1 0.0118(7) 0.0141(7) 0.0173(7) 0.0033(6) 0.0007(5) 0.0030(5)
Ru2 0.01005(5) 0.01178(5) 0.01105(5) 0.00199(4) 0.00136(4) 0.00195(4)
O2 0.0152(5) 0.0177(5) 0.0204(5) 0.0028(4) -0.0036(4) 0.0001(4)
C2 0.0139(6) 0.0158(6) 0.0160(6) 0.0051(5) 0.0033(5) 0.0045(5)
B2 0.0163(7) 0.0150(7) 0.0173(7) 0.0034(6) 0.0022(6) 0.0036(6)
C3 0.0157(6) 0.0157(6) 0.0137(6) 0.0045(5) 0.0003(5) 0.0023(5)
B3 0.0171(7) 0.0159(7) 0.0158(7) 0.0023(6) 0.0029(6) 0.0035(6)
C4 0.0137(6) 0.0162(6) 0.0178(6) 0.0060(5) 0.0032(5) 0.0042(5)
C5 0.0182(7) 0.0140(6) 0.0158(6) 0.0042(5) 0.0032(5) 0.0038(5)
C6 0.0182(7) 0.0223(8) 0.0232(8) 0.0061(6) -0.0027(6) -0.0022(6)
C7 0.0210(7) 0.0278(8) 0.0236(8) 0.0087(6) 0.0106(6) 0.0098(6)
C8 0.0261(8) 0.0205(7) 0.0177(7) 0.0019(6) -0.0024(6) 0.0028(6)
C9 0.0140(7) 0.0281(8) 0.0289(8) 0.0125(7) 0.0044(6) 0.0071(6)
C10 0.0341(9) 0.0184(7) 0.0188(7) 0.0034(6) 0.0071(6) 0.0108(6)
C11 0.0127(6) 0.0143(6) 0.0161(6) 0.0027(5) -0.0008(5) 0.0014(5)
C12 0.0141(6) 0.0152(6) 0.0181(7) 0.0005(5) -0.0020(5) 0.0030(5)
C13 0.0153(6) 0.0164(6) 0.0146(6) -0.0002(5) 0.0022(5) 0.0040(5)
C14 0.0146(7) 0.0211(7) 0.0240(8) 0.0007(6) -0.0047(6) 0.0018(5)
C21 0.0120(6) 0.0141(6) 0.0158(6) 0.0025(5) 0.0027(5) 0.0004(5)
C22 0.0105(6) 0.0168(6) 0.0143(6) 0.0023(5) 0.0011(5) 0.0012(5)
C23 0.0117(6) 0.0154(6) 0.0151(6) 0.0024(5) 0.0031(5) 0.0026(5)
C24 0.0113(6) 0.0176(7) 0.0131(6) 0.0021(5) 0.0024(5) 0.0005(5)
C25 0.0123(6) 0.0156(6) 0.0135(6) 0.0034(5) 0.0014(5) 0.0018(5)
C26 0.0188(7) 0.0149(7) 0.0201(7) 0.0001(5) 0.0031(5) 0.0004(5)
C27 0.0164(7) 0.0243(8) 0.0158(7) 0.0030(6) -0.0017(5) 0.0030(6)
C28 0.0170(7) 0.0185(7) 0.0222(7) 0.0028(6) 0.0037(6) 0.0060(5)
C29 0.0182(7) 0.0256(8) 0.0141(6) -0.0007(6) 0.0026(5) 0.0010(6)
C30 0.0180(7) 0.0221(7) 0.0202(7) 0.0096(6) 0.0015(5) 0.0042(6)

loop_
_atom_type_symbol
_atom_type_description
_atom_type_scat_dispersion_real
_atom_type_scat_dispersion_imag
_atom_type_scat_source
C C 0.0033 0.0016 'International Tables Vol C Tables 4.2.6.8 and 6.1.1.4'
H H 0.0000 0.0000 'International Tables Vol C Tables 4.2.6.8 and 6.1.1.4'
B B 0.0013 0.0007 'International Tables Vol C Tables 4.2.6.8 and 6.1.1.4'
O O 0.0106 0.0060 'International Tables Vol C Tables 4.2.6.8 and 6.1.1.4'
Ru Ru -1.2594 0.8363 'International Tables Vol C Tables 4.2.6.8 and 6.1.1.4'

loop_
_geom_angle_atom_site_label_1
_geom_angle_atom_site_label_2
_geom_angle_atom_site_label_3
_geom_angle
C3 Ru1 C4 38.46(5)
C3 Ru1 C2 38.98(5)
C4 Ru1 C2 64.94(5)
C3 Ru1 C5 64.69(6)
C4 Ru1 C5 38.95(6)
C2 Ru1 C5 64.61(5)
C3 Ru1 C1 64.56(5)
C4 Ru1 C1 64.43(6)
C2 Ru1 C1 38.61(5)
C5 Ru1 C1 37.98(5)
C3 Ru1 B3 110.39(6)
C4 Ru1 B3 121.55(6)
C2 Ru1 B3 128.31(6)
C5 Ru1 B3 155.10(6)
C1 Ru1 B3 164.71(6)
C3 Ru1 B1 168.63(6)
C4 Ru1 B1 152.88(6)
C2 Ru1 B1 134.12(5)
C5 Ru1 B1 123.49(6)
C1 Ru1 B1 116.06(5)
B3 Ru1 B1 65.83(6)
C3 Ru1 Ru2 139.29(4)
C4 Ru1 Ru2 115.72(4)
C2 Ru1 Ru2 176.31(4)
C5 Ru1 Ru2 118.38(4)
C1 Ru1 Ru2 145.08(4)
B3 Ru1 Ru2 48.06(4)
B1 Ru1 Ru2 46.79(4)
C5 C1 C2 108.69(13)
C5 C1 C6 125.64(14)
C2 C1 C6 125.66(14)
C5 C1 Ru1 70.97(8)
C2 C1 Ru1 69.87(8)
C6 C1 Ru1 125.71(10)
C11 B1 B2 111.85(12)
C11 B1 Ru2 72.96(8)
B2 B1 Ru2 64.14(7)
C11 B1 Ru1 119.59(10)
B2 B1 Ru1 101.13(9)
Ru2 B1 Ru1 78.64(5)
B2 Ru2 B1 51.13(6)
B2 Ru2 B3 50.31(6)
B1 Ru2 B3 72.98(6)
B2 Ru2 C21 94.35(6)
B1 Ru2 C21 143.61(6)
B3 Ru2 C21 94.53(6)
B2 Ru2 C11 79.18(6)
B1 Ru2 C11 40.17(6)
B3 Ru2 C11 113.12(6)
C21 Ru2 C11 134.99(5)
B2 Ru2 C25 97.03(6)
B1 Ru2 C25 124.40(6)
B3 Ru2 C25 124.99(6)
C21 Ru2 C25 38.05(5)
C11 Ru2 C25 98.02(5)
B2 Ru2 C22 125.25(6)
B1 Ru2 C22 170.34(6)
B3 Ru2 C22 97.88(6)
C21 Ru2 C22 37.98(5)
C11 Ru2 C22 148.96(5)
C25 Ru2 C22 63.22(5)
B2 Ru2 C24 130.22(6)
B1 Ru2 C24 127.76(6)
B3 Ru2 C24 156.53(6)
C21 Ru2 C24 62.34(5)
C11 Ru2 C24 88.07(5)
C25 Ru2 C24 37.21(5)
C22 Ru2 C24 61.84(5)
B2 Ru2 C23 156.22(6)
B1 Ru2 C23 149.44(6)
B3 Ru2 C23 131.11(6)
C21 Ru2 C23 62.38(5)
C11 Ru2 C23 113.04(5)
C25 Ru2 C23 62.02(5)
C22 Ru2 C23 37.15(5)
C24 Ru2 C23 36.26(5)
B2 Ru2 Ru1 80.60(5)
B1 Ru2 Ru1 54.56(4)
B3 Ru2 Ru1 52.82(4)
C21 Ru2 Ru1 141.06(4)
C11 Ru2 Ru1 82.31(4)
C25 Ru2 Ru1 177.51(4)
C22 Ru2 Ru1 117.54(4)
C24 Ru2 Ru1 145.26(4)
C23 Ru2 Ru1 120.14(4)
C13 O2 C14 115.22(12)
C1 C2 C3 107.35(13)
C1 C2 C7 126.54(14)
C3 C2 C7 126.03(14)
C1 C2 Ru1 71.52(8)
C3 C2 Ru1 70.35(8)
C7 C2 Ru1 125.98(11)
B3 B2 B1 88.72(10)
B3 B2 Ru2 66.29(7)
B1 B2 Ru2 64.73(7)
C4 C3 C2 108.25(13)
C4 C3 C8 125.54(14)
C2 C3 C8 126.20(14)
C4 C3 Ru1 70.82(8)
C2 C3 Ru1 70.68(8)
C8 C3 Ru1 125.32(10)
B2 B3 Ru2 63.41(7)
B2 B3 Ru1 103.55(9)
Ru2 B3 Ru1 79.12(6)
C3 C4 C5 108.06(13)
C3 C4 C9 126.36(14)
C5 C4 C9 125.39(14)
C3 C4 Ru1 70.72(8)
C5 C4 Ru1 71.42(8)
C9 C4 Ru1 127.40(10)
C1 C5 C4 107.62(13)
C1 C5 C10 126.56(14)
C4 C5 C10 125.48(14)
C1 C5 Ru1 71.05(8)
C4 C5 Ru1 69.63(8)
C10 C5 Ru1 129.81(10)
B1 C11 C12 121.34(13)
B1 C11 Ru2 66.87(8)
C12 C11 Ru2 117.08(10)
C13 C12 C11 113.54(12)
O1 C13 O2 122.77(14)
O1 C13 C12 124.73(14)
O2 C13 C12 112.49(12)
C25 C21 C22 108.11(13)
C25 C21 C26 126.12(13)
C22 C21 C26 125.61(13)
C25 C21 Ru2 71.82(8)
C22 C21 Ru2 72.21(8)
C26 C21 Ru2 125.29(10)
C23 C22 C21 107.56(12)
C23 C22 C27 125.72(13)
C21 C22 C27 126.29(13)
C23 C22 Ru2 73.61(8)
C21 C22 Ru2 69.81(8)
C27 C22 Ru2 127.93(10)
C24 C23 C22 108.24(13)
C24 C23 C28 126.02(13)
C22 C23 C28 125.46(13)
C24 C23 Ru2 71.66(8)
C22 C23 Ru2 69.24(8)
C28 C23 Ru2 129.44(10)
C23 C24 C25 108.64(12)
C23 C24 C29 126.36(14)
C25 C24 C29 124.69(13)
C23 C24 Ru2 72.07(8)
C25 C24 Ru2 69.05(8)
C29 C24 Ru2 129.73(10)
C24 C25 C21 107.44(12)
C24 C25 C30 125.07(13)
C21 C25 C30 127.12(13)
C24 C25 Ru2 73.74(8)
C21 C25 Ru2 70.13(8)
C30 C25 Ru2 127.04(10)

loop_
_geom_bond_atom_site_label_1
_geom_bond_atom_site_label_2
_geom_bond_distance
Ru1 C3 2.1654(14)
Ru1 C4 2.1669(14)
Ru1 C2 2.1699(14)
Ru1 C5 2.1908(15)
Ru1 C1 2.1918(14)
Ru1 B3 2.3319(17)
Ru1 B1 2.3886(16)
Ru1 Ru2 2.87420(18)
O1 C13 1.2106(19)
C1 C5 1.426(2)
C1 C2 1.442(2)
C1 C6 1.501(2)
B1 C11 1.499(2)
B1 B2 1.840(2)
B1 Ru2 2.1368(16)
Ru2 B2 2.1264(17)
Ru2 B3 2.1772(17)
Ru2 C21 2.1993(14)
Ru2 C11 2.2216(14)
Ru2 C25 2.2217(14)
Ru2 C22 2.2313(14)
Ru2 C24 2.2838(14)
Ru2 C23 2.2892(14)
O2 C13 1.3477(18)
O2 C14 1.4453(18)
C2 C3 1.446(2)
C2 C7 1.499(2)
B2 B3 1.830(2)
C3 C4 1.427(2)
C3 C8 1.501(2)
C4 C5 1.453(2)
C4 C9 1.499(2)
C5 C10 1.501(2)
C11 C12 1.522(2)
C12 C13 1.508(2)
C21 C25 1.441(2)
C21 C22 1.442(2)
C21 C26 1.502(2)
C22 C23 1.441(2)
C22 C27 1.499(2)
C23 C24 1.423(2)
C23 C28 1.497(2)
C24 C25 1.439(2)
C24 C29 1.498(2)
C25 C30 1.499(2)
